data_7103482
loop_
_publ_author_name
'Oba, Makoto'
'Okada, Yasunori'
'Nishiyama, Kozaburo'
'Shimada, Shigeru'
'Ando, Wataru'

_publ_section_title
;
 Synthesis, characterization and oxidizing properties of a diorgano
 tellurone carrying bulky aromatic substituents.
;
_journal_issue 42
_journal_name_full 'Chemical communications (Cambridge, England)'
_journal_page_first 5378
_journal_page_last 5380
_journal_paper_doi 10.1039/b811112j
_journal_year 2008
_chemical_formula_moiety 'C30 H46 O2 Te, H2 O'
_chemical_formula_sum 'C30 H48 O3 Te'
_chemical_formula_weight 584.31
_space_group_IT_number 15
_symmetry_cell_setting monoclinic
_symmetry_Int_Tables_number 15
_symmetry_space_group_name_Hall '-C 2yc'
_symmetry_space_group_name_H-M 'C 1 2/c 1'
_atom_sites_solution_hydrogens mixed
_atom_sites_solution_primary direct
_atom_sites_solution_secondary difmap
_cell_angle_alpha 90.0000
_cell_angle_beta 111.4460(10)
_cell_angle_gamma 90.0000
_cell_formula_units_Z 8
_cell_length_a 24.4967(19)
_cell_length_b 16.1761(12)
_cell_length_c 16.3546(12)
_cell_measurement_reflns_used 3315
_cell_measurement_temperature 153(2)
_cell_measurement_theta_max 24.702
_cell_measurement_theta_min 2.247
_cell_volume 6032.0(8)
_computing_cell_refinement 'Bruker SMART'
_computing_data_collection 'Bruker SMART'
_computing_data_reduction CrystalStructure
_computing_publication_material 'CrystalStructure 3.8'
_computing_structure_refinement CRYSTALS
_computing_structure_solution SHELXS97
_diffrn_ambient_temperature 153(2)
_diffrn_detector_area_resol_mean '8.366 [pixels/mm]'
_diffrn_measured_fraction_theta_full 0.976
_diffrn_measured_fraction_theta_max 0.927
_diffrn_measurement_device_type 'CCD area detector'
_diffrn_measurement_method 'phi and omega scans'
_diffrn_radiation_monochromator graphite
_diffrn_radiation_source 'rotating anode'
_diffrn_radiation_type 'Mo K\a'
_diffrn_radiation_wavelength 0.71069
_diffrn_reflns_av_R_equivalents 0.043
_diffrn_reflns_limit_h_max 24
_diffrn_reflns_limit_h_min -32
_diffrn_reflns_limit_k_max 21
_diffrn_reflns_limit_k_min -21
_diffrn_reflns_limit_l_max 21
_diffrn_reflns_limit_l_min -21
_diffrn_reflns_number 18070
_diffrn_reflns_theta_full 27.50
_diffrn_reflns_theta_max 28.25
_exptl_absorpt_coefficient_mu 1.012
_exptl_absorpt_correction_T_max 0.9234
_exptl_absorpt_correction_T_min 0.8548
_exptl_absorpt_correction_type empirical
_exptl_absorpt_process_details
;
SADABS; Sheldrick 1996
;
_exptl_crystal_colour colorless
_exptl_crystal_density_diffrn 1.287
_exptl_crystal_density_method 'not measured'
_exptl_crystal_description prismatic
_exptl_crystal_F_000 2432.00
_exptl_crystal_size_max 0.16
_exptl_crystal_size_mid 0.12
_exptl_crystal_size_min 0.08
_refine_diff_density_max 1.30
_refine_diff_density_min -0.89
_refine_ls_extinction_method none
_refine_ls_goodness_of_fit_ref 1.052
_refine_ls_hydrogen_treatment mixed
_refine_ls_number_parameters 362
_refine_ls_number_reflns 6755
_refine_ls_R_factor_all 0.0756
_refine_ls_R_factor_gt 0.0378
_refine_ls_shift/su_max 0.0000
_refine_ls_structure_factor_coef Fsqd
_refine_ls_weighting_details 'w = 1/[0.5000\s(Fo^2^) + 0.0800]/(4Fo^2^)'
_refine_ls_weighting_scheme calc
_refine_ls_wR_factor_ref 0.0911
_reflns_number_gt 3931
_reflns_number_total 6755
_reflns_threshold_expression F^2^>2.0\s(F^2^)
_cod_data_source_file b811112j.txt
_cod_data_source_block General
_cod_depositor_comments
;
The following automatic conversions were performed:

'_atom_sites_solution_hydrogens' value 'difmap & geom' was changed to
'mixed'.

Automatic conversion script
Id: cif_fix_values 6452 2018-10-05 10:23:21Z andrius 
;
_cod_database_code 7103482

loop_
_symmetry_equiv_pos_site_id
_symmetry_equiv_pos_as_xyz
1 +X,+Y,+Z
2 -X,+Y,1/2-Z
3 -X,-Y,-Z
4 +X,-Y,1/2+Z
5 1/2+X,1/2+Y,+Z
6 1/2-X,1/2+Y,1/2-Z
7 1/2-X,1/2-Y,-Z
8 1/2+X,1/2-Y,1/2+Z

loop_
_atom_site_label
_atom_site_type_symbol
_atom_site_fract_x
_atom_site_fract_y
_atom_site_fract_z
_atom_site_U_iso_or_equiv
_atom_site_adp_type
_atom_site_occupancy
_atom_site_symmetry_multiplicity
_atom_site_calc_flag
_atom_site_refinement_flags
_atom_site_disorder_assembly
_atom_site_disorder_group
Te(1) Te 0.000100(10) 0.24956(2) 0.058760(10) 0.01720(5) Uani 1.00 1 d . . .
O(1) O 0.04337(12) 0.18114(19) 0.14499(18) 0.0277(8) Uani 1.00 1 d . . .
O(2) O -0.04328(12) 0.31841(19) 0.09697(18) 0.0259(8) Uani 1.00 1 d . . .
O(3) O 0.0000 0.4188(3) 0.2500 0.0490(17) Uani 1.00 2 d S . .
O(4) O 0.0000 0.0819(3) 0.2500 0.055(2) Uani 1.00 2 d S . .
C(1) C 0.05053(17) 0.3271(2) 0.0083(2) 0.0175(9) Uani 1.00 1 d . . .
C(2) C 0.01834(17) 0.3746(2) -0.0657(2) 0.0160(9) Uani 1.00 1 d . . .
C(3) C 0.05019(17) 0.4243(2) -0.1014(2) 0.0202(10) Uani 1.00 1 d . . .
C(4) C 0.11077(17) 0.4282(2) -0.0664(2) 0.0202(10) Uani 1.00 1 d . . .
C(5) C 0.14066(17) 0.3808(2) 0.0071(2) 0.0231(10) Uani 1.00 1 d . . .
C(6) C 0.11194(17) 0.3296(2) 0.0466(2) 0.0208(10) Uani 1.00 1 d . . .
C(7) C -0.04814(17) 0.3734(2) -0.1090(2) 0.0183(10) Uani 1.00 1 d . . .
C(8) C -0.06799(18) 0.3304(2) -0.1982(2) 0.0261(11) Uani 1.00 1 d . . .
C(9) C -0.07404(18) 0.4607(2) -0.1176(2) 0.0279(11) Uani 1.00 1 d . . .
C(10) C 0.14393(18) 0.4852(2) -0.1060(2) 0.0265(11) Uani 1.00 1 d . . .
C(11) C 0.1966(2) 0.4444(3) -0.1178(3) 0.0385(14) Uani 1.00 1 d . . .
C(12) C 0.1628(2) 0.5633(2) -0.0504(3) 0.0360(13) Uani 1.00 1 d . . .
C(13) C 0.14684(18) 0.2824(2) 0.1299(2) 0.0267(10) Uani 1.00 1 d . . .
C(14) C 0.1567(2) 0.3368(3) 0.2101(3) 0.0552(17) Uani 1.00 1 d . . .
C(15) C 0.20496(18) 0.2484(3) 0.1286(3) 0.0405(12) Uani 1.00 1 d . . .
C(16) C -0.04961(16) 0.1714(2) -0.0467(2) 0.0179(9) Uani 1.00 1 d . . .
C(17) C -0.11125(17) 0.1675(2) -0.0753(2) 0.0199(10) Uani 1.00 1 d . . .
C(18) C -0.13918(17) 0.1156(2) -0.1454(2) 0.0230(10) Uani 1.00 1 d . . .
C(19) C -0.10926(17) 0.0679(2) -0.1862(2) 0.0196(10) Uani 1.00 1 d . . .
C(20) C -0.04866(17) 0.0732(2) -0.1549(2) 0.0193(10) Uani 1.00 1 d . . .
C(21) C -0.01704(17) 0.1243(2) -0.0849(2) 0.0153(9) Uani 1.00 1 d . . .
C(22) C -0.14642(18) 0.2144(2) -0.0307(2) 0.0270(11) Uani 1.00 1 d . . .
C(23) C -0.1578(3) 0.1591(4) 0.0369(5) 0.098(3) Uani 1.00 1 d . . .
C(24) C -0.2026(2) 0.2497(4) -0.0943(3) 0.0709(18) Uani 1.00 1 d . . .
C(25) C -0.14123(18) 0.0092(2) -0.2605(2) 0.0267(11) Uani 1.00 1 d . . .
C(26) C -0.1640(2) -0.0651(2) -0.2250(3) 0.0381(13) Uani 1.00 1 d . . .
C(27) C -0.19170(19) 0.0504(3) -0.3339(3) 0.0357(13) Uani 1.00 1 d . . .
C(28) C 0.04933(17) 0.1266(2) -0.0559(2) 0.0188(10) Uani 1.00 1 d . . .
C(29) C 0.06824(18) 0.1708(2) -0.1236(2) 0.0265(11) Uani 1.00 1 d . . .
C(30) C 0.07601(18) 0.0403(2) -0.0364(2) 0.0277(11) Uani 1.00 1 d . . .
H(1) H 0.0296 0.4568 -0.1516 0.024 Uiso 1.00 1 c R . .
H(2) H 0.1823 0.3836 0.0314 0.026 Uiso 1.00 1 c R . .
H(3) H -0.0637 0.3409 -0.0703 0.021 Uiso 1.00 1 c R . .
H(4) H -0.0636 0.3683 -0.2421 0.031 Uiso 1.00 1 c R . .
H(5) H -0.0438 0.2812 -0.1940 0.031 Uiso 1.00 1 c R . .
H(6) H -0.1092 0.3140 -0.2157 0.031 Uiso 1.00 1 c R . .
H(7) H -0.1170 0.4578 -0.1421 0.033 Uiso 1.00 1 c R . .
H(8) H -0.0612 0.4868 -0.0595 0.033 Uiso 1.00 1 c R . .
H(9) H -0.0602 0.4935 -0.1566 0.033 Uiso 1.00 1 c R . .
H(10) H 0.1161 0.5021 -0.1655 0.033 Uiso 1.00 1 c R . .
H(11) H 0.2097 0.4781 -0.1570 0.050 Uiso 1.00 1 c R . .
H(12) H 0.2287 0.4391 -0.0606 0.050 Uiso 1.00 1 c R . .
H(13) H 0.1853 0.3894 -0.1435 0.050 Uiso 1.00 1 c R . .
H(14) H 0.1283 0.5888 -0.0438 0.045 Uiso 1.00 1 c R . .
H(15) H 0.1915 0.5491 0.0077 0.045 Uiso 1.00 1 c R . .
H(16) H 0.1805 0.6023 -0.0794 0.045 Uiso 1.00 1 c R . .
H(17) H 0.1226 0.2341 0.1344 0.029 Uiso 1.00 1 c R . .
H(18) H 0.1740 0.3893 0.2021 0.060 Uiso 1.00 1 c R . .
H(19) H 0.1190 0.3473 0.2163 0.061 Uiso 1.00 1 c R . .
H(20) H 0.1832 0.3091 0.2630 0.061 Uiso 1.00 1 c R . .
H(21) H 0.2252 0.2171 0.1825 0.046 Uiso 1.00 1 c R . .
H(22) H 0.1967 0.2119 0.0776 0.047 Uiso 1.00 1 c R . .
H(23) H 0.2299 0.2942 0.1242 0.047 Uiso 1.00 1 c R . .
H(24) H -0.1808 0.1123 -0.1667 0.027 Uiso 1.00 1 c R . .
H(25) H -0.0277 0.0406 -0.1820 0.023 Uiso 1.00 1 c R . .
H(26) H -0.1218 0.2619 0.0016 0.033 Uiso 1.00 1 c R . .
H(27) H -0.1488 0.1895 0.0922 0.145 Uiso 1.00 1 c R . .
H(28) H -0.1991 0.1422 0.0150 0.145 Uiso 1.00 1 c R . .
H(29) H -0.1328 0.1100 0.0472 0.145 Uiso 1.00 1 c R . .
H(30) H -0.1934 0.2871 -0.1346 0.077 Uiso 1.00 1 c R . .
H(31) H -0.2279 0.2049 -0.1279 0.077 Uiso 1.00 1 c R . .
H(32) H -0.2229 0.2804 -0.0623 0.077 Uiso 1.00 1 c R . .
H(33) H -0.1124 -0.0115 -0.2860 0.032 Uiso 1.00 1 c R . .
H(34) H -0.1307 -0.0993 -0.1895 0.042 Uiso 1.00 1 c R . .
H(35) H -0.1854 -0.0457 -0.1885 0.042 Uiso 1.00 1 c R . .
H(36) H -0.1902 -0.0979 -0.2740 0.042 Uiso 1.00 1 c R . .
H(37) H -0.1809 0.1075 -0.3409 0.040 Uiso 1.00 1 c R . .
H(38) H -0.1993 0.0201 -0.3889 0.041 Uiso 1.00 1 c R . .
H(39) H -0.2271 0.0501 -0.3193 0.040 Uiso 1.00 1 c R . .
H(40) H 0.0647 0.1591 -0.0001 0.023 Uiso 1.00 1 c R . .
H(41) H 0.1111 0.1743 -0.1022 0.032 Uiso 1.00 1 c R . .
H(42) H 0.0540 0.1400 -0.1791 0.032 Uiso 1.00 1 c R . .
H(43) H 0.0516 0.2267 -0.1332 0.032 Uiso 1.00 1 c R . .
H(44) H 0.0537 0.0071 -0.0094 0.032 Uiso 1.00 1 c R . .
H(45) H 0.0744 0.0141 -0.0912 0.033 Uiso 1.00 1 c R . .
H(46) H 0.1169 0.0442 0.0040 0.033 Uiso 1.00 1 c R . .
H(47) H -0.018(2) 0.389(3) 0.209(2) 0.041(15) Uiso 1.00 1 d . . .
H(48) H -0.012(2) 0.108(3) 0.276(4) 0.07(2) Uiso 1.00 1 d . . .

loop_
_atom_site_aniso_label
_atom_site_aniso_U_11
_atom_site_aniso_U_22
_atom_site_aniso_U_33
_atom_site_aniso_U_12
_atom_site_aniso_U_13
_atom_site_aniso_U_23
Te(1) 0.01830(12) 0.01849(12) 0.01484(11) 0.00047(14) 0.00609(8) -0.00007(14)
O(1) 0.0249(15) 0.0321(17) 0.0223(15) 0.0046(13) 0.0042(12) 0.0116(13)
O(2) 0.0241(15) 0.0336(17) 0.0225(15) 0.0024(13) 0.0115(12) -0.0104(13)
O(3) 0.090(4) 0.023(3) 0.017(2) 0.0000 -0.001(2) 0.0000
O(4) 0.103(5) 0.024(3) 0.074(4) 0.0000 0.075(4) 0.0000
C(1) 0.0209(19) 0.017(2) 0.0177(19) -0.0009(16) 0.0103(16) -0.0023(16)
C(2) 0.0156(19) 0.017(2) 0.0165(19) -0.0018(16) 0.0069(16) -0.0054(15)
C(3) 0.027(2) 0.016(2) 0.0171(19) 0.0014(16) 0.0083(17) -0.0021(16)
C(4) 0.024(2) 0.018(2) 0.020(2) -0.0022(16) 0.0100(16) -0.0035(16)
C(5) 0.016(2) 0.023(2) 0.027(2) 0.0006(16) 0.0036(17) -0.0000(18)
C(6) 0.025(2) 0.017(2) 0.0180(19) 0.0004(17) 0.0052(16) -0.0017(16)
C(7) 0.0154(19) 0.019(2) 0.019(2) 0.0023(16) 0.0038(16) -0.0013(16)
C(8) 0.026(2) 0.028(2) 0.023(2) -0.0008(18) 0.0061(17) -0.0024(18)
C(9) 0.021(2) 0.026(2) 0.034(2) 0.0066(18) 0.0080(18) 0.0002(19)
C(10) 0.025(2) 0.029(2) 0.028(2) -0.0032(18) 0.0124(18) 0.0037(19)
C(11) 0.036(2) 0.045(3) 0.043(2) -0.006(2) 0.026(2) -0.004(2)
C(12) 0.032(2) 0.024(2) 0.056(3) -0.004(2) 0.020(2) 0.001(2)
C(13) 0.019(2) 0.030(2) 0.025(2) 0.0006(17) 0.0001(17) 0.0083(18)
C(14) 0.056(3) 0.070(4) 0.025(2) 0.022(3) -0.002(2) -0.001(2)
C(15) 0.030(2) 0.038(2) 0.048(2) 0.009(2) 0.008(2) 0.018(3)
C(16) 0.0193(19) 0.0164(19) 0.0169(19) -0.0024(16) 0.0053(15) -0.0013(15)
C(17) 0.021(2) 0.018(2) 0.023(2) 0.0026(16) 0.0107(16) 0.0009(16)
C(18) 0.017(2) 0.022(2) 0.029(2) -0.0006(16) 0.0063(17) -0.0004(18)
C(19) 0.023(2) 0.019(2) 0.0161(19) 0.0002(16) 0.0059(16) 0.0043(16)
C(20) 0.021(2) 0.018(2) 0.0194(19) 0.0021(16) 0.0082(16) 0.0005(16)
C(21) 0.0147(19) 0.016(2) 0.0150(18) 0.0005(16) 0.0056(15) 0.0041(15)
C(22) 0.019(2) 0.028(2) 0.036(2) 0.0012(18) 0.0128(19) -0.009(2)
C(23) 0.143(6) 0.075(5) 0.143(7) 0.039(4) 0.133(6) 0.028(5)
C(24) 0.037(2) 0.087(4) 0.069(3) 0.031(3) -0.004(2) -0.043(4)
C(25) 0.025(2) 0.027(2) 0.027(2) -0.0008(18) 0.0082(18) -0.0091(19)
C(26) 0.039(2) 0.027(2) 0.038(2) -0.004(2) 0.002(2) -0.005(2)
C(27) 0.029(2) 0.041(2) 0.032(2) -0.004(2) 0.004(2) -0.002(2)
C(28) 0.019(2) 0.019(2) 0.020(2) 0.0021(16) 0.0082(16) -0.0026(16)
C(29) 0.026(2) 0.027(2) 0.028(2) -0.0007(18) 0.0112(18) -0.0013(19)
C(30) 0.023(2) 0.026(2) 0.032(2) 0.0042(18) 0.0073(18) 0.0007(19)

loop_
_atom_type_symbol
_atom_type_description
_atom_type_scat_dispersion_real
_atom_type_scat_dispersion_imag
_atom_type_scat_source
C C 0.003 0.002
;
International Tables for Crystallography
(1992, Vol. C, Tables 4.2.6.8 and 6.1.1.4)
;
H H 0.000 0.000
;
International Tables for Crystallography
(1992, Vol. C, Table 6.1.1.4)
;
O O 0.011 0.006
;
International Tables for Crystallography
(1992, Vol. C, Tables 4.2.6.8 and 6.1.1.4)
;
Te Te -0.531 1.675
;
International Tables for Crystallography
(1992, Vol. C, Tables 4.2.6.8 and 6.1.1.4)
;

loop_
_geom_angle_atom_site_label_1
_geom_angle_atom_site_label_2
_geom_angle_atom_site_label_3
_geom_angle
_geom_angle_publ_flag
_geom_angle_site_symmetry_1
_geom_angle_site_symmetry_2
_geom_angle_site_symmetry_3
O(1) Te(1) O(2) 111.17(13) yes . . .
O(1) Te(1) C(1) 114.01(13) yes . . .
O(1) Te(1) C(16) 105.58(13) yes . . .
O(2) Te(1) C(1) 105.65(15) yes . . .
O(2) Te(1) C(16) 114.41(13) yes . . .
C(1) Te(1) C(16) 106.12(15) yes . . .
Te(1) C(1) C(2) 115.7(2) yes . . .
Te(1) C(1) C(6) 121.6(2) yes . . .
C(2) C(1) C(6) 122.7(4) yes . . .
C(1) C(2) C(3) 117.0(3) yes . . .
C(1) C(2) C(7) 124.2(3) yes . . .
C(3) C(2) C(7) 118.8(3) yes . . .
C(2) C(3) C(4) 122.3(3) yes . . .
C(3) C(4) C(5) 118.7(4) yes . . .
C(3) C(4) C(10) 120.7(3) yes . . .
C(5) C(4) C(10) 120.6(3) yes . . .
C(4) C(5) C(6) 122.4(3) yes . . .
C(1) C(6) C(5) 116.9(3) yes . . .
C(1) C(6) C(13) 123.0(4) yes . . .
C(5) C(6) C(13) 120.1(3) yes . . .
C(2) C(7) C(8) 111.3(3) yes . . .
C(2) C(7) C(9) 111.6(3) yes . . .
C(8) C(7) C(9) 110.9(3) yes . . .
C(4) C(10) C(11) 113.6(3) yes . . .
C(4) C(10) C(12) 109.9(4) yes . . .
C(11) C(10) C(12) 110.4(3) yes . . .
C(6) C(13) C(14) 109.9(3) yes . . .
C(6) C(13) C(15) 112.8(4) yes . . .
C(14) C(13) C(15) 111.3(3) yes . . .
Te(1) C(16) C(17) 121.5(3) yes . . .
Te(1) C(16) C(21) 115.7(2) yes . . .
C(17) C(16) C(21) 122.8(3) yes . . .
C(16) C(17) C(18) 116.6(4) yes . . .
C(16) C(17) C(22) 123.1(3) yes . . .
C(18) C(17) C(22) 120.3(3) yes . . .
C(17) C(18) C(19) 123.1(3) yes . . .
C(18) C(19) C(20) 118.1(3) yes . . .
C(18) C(19) C(25) 121.6(3) yes . . .
C(20) C(19) C(25) 120.3(3) yes . . .
C(19) C(20) C(21) 122.5(4) yes . . .
C(16) C(21) C(20) 116.9(3) yes . . .
C(16) C(21) C(28) 124.4(3) yes . . .
C(20) C(21) C(28) 118.7(3) yes . . .
C(17) C(22) C(23) 110.0(4) yes . . .
C(17) C(22) C(24) 113.2(4) yes . . .
C(23) C(22) C(24) 111.1(4) yes . . .
C(19) C(25) C(26) 110.0(3) yes . . .
C(19) C(25) C(27) 112.9(3) yes . . .
C(26) C(25) C(27) 109.9(3) yes . . .
C(21) C(28) C(29) 111.0(3) yes . . .
C(21) C(28) C(30) 111.8(3) yes . . .
C(29) C(28) C(30) 111.1(3) yes . . .
H(47) O(3) H(47) 106(4) no . . 2_555
H(48) O(4) H(48) 110(7) no . . 2_555
C(2) C(3) H(1) 118.8 no . . .
C(4) C(3) H(1) 118.9 no . . .
C(4) C(5) H(2) 118.8 no . . .
C(6) C(5) H(2) 118.8 no . . .
C(2) C(7) H(3) 107.6 no . . .
C(8) C(7) H(3) 107.6 no . . .
C(9) C(7) H(3) 107.6 no . . .
C(7) C(8) H(4) 109.4 no . . .
C(7) C(8) H(5) 109.3 no . . .
C(7) C(8) H(6) 109.7 no . . .
H(4) C(8) H(5) 109.5 no . . .
H(4) C(8) H(6) 109.5 no . . .
H(5) C(8) H(6) 109.5 no . . .
C(7) C(9) H(7) 109.8 no . . .
C(7) C(9) H(8) 109.4 no . . .
C(7) C(9) H(9) 109.2 no . . .
H(7) C(9) H(8) 109.5 no . . .
H(7) C(9) H(9) 109.5 no . . .
H(8) C(9) H(9) 109.5 no . . .
C(4) C(10) H(10) 107.5 no . . .
C(11) C(10) H(10) 107.6 no . . .
C(12) C(10) H(10) 107.7 no . . .
C(10) C(11) H(11) 109.6 no . . .
C(10) C(11) H(12) 109.7 no . . .
C(10) C(11) H(13) 109.1 no . . .
H(11) C(11) H(12) 109.5 no . . .
H(11) C(11) H(13) 109.5 no . . .
H(12) C(11) H(13) 109.5 no . . .
C(10) C(12) H(14) 109.1 no . . .
C(10) C(12) H(15) 109.7 no . . .
C(10) C(12) H(16) 109.6 no . . .
H(14) C(12) H(15) 109.5 no . . .
H(14) C(12) H(16) 109.5 no . . .
H(15) C(12) H(16) 109.5 no . . .
C(6) C(13) H(17) 107.6 no . . .
C(14) C(13) H(17) 107.4 no . . .
C(15) C(13) H(17) 107.5 no . . .
C(13) C(14) H(18) 109.1 no . . .
C(13) C(14) H(19) 109.4 no . . .
C(13) C(14) H(20) 109.9 no . . .
H(18) C(14) H(19) 109.5 no . . .
H(18) C(14) H(20) 109.5 no . . .
H(19) C(14) H(20) 109.5 no . . .
C(13) C(15) H(21) 109.8 no . . .
C(13) C(15) H(22) 108.9 no . . .
C(13) C(15) H(23) 109.7 no . . .
H(21) C(15) H(22) 109.5 no . . .
H(21) C(15) H(23) 109.5 no . . .
H(22) C(15) H(23) 109.5 no . . .
C(17) C(18) H(24) 118.4 no . . .
C(19) C(18) H(24) 118.4 no . . .
C(19) C(20) H(25) 118.9 no . . .
C(21) C(20) H(25) 118.5 no . . .
C(17) C(22) H(26) 107.4 no . . .
C(23) C(22) H(26) 107.6 no . . .
C(24) C(22) H(26) 107.2 no . . .
C(22) C(23) H(27) 109.5 no . . .
C(22) C(23) H(28) 109.7 no . . .
C(22) C(23) H(29) 109.2 no . . .
H(27) C(23) H(28) 109.5 no . . .
H(27) C(23) H(29) 109.5 no . . .
H(28) C(23) H(29) 109.5 no . . .
C(22) C(24) H(30) 108.9 no . . .
C(22) C(24) H(31) 109.8 no . . .
C(22) C(24) H(32) 109.8 no . . .
H(30) C(24) H(31) 109.5 no . . .
H(30) C(24) H(32) 109.5 no . . .
H(31) C(24) H(32) 109.5 no . . .
C(19) C(25) H(33) 107.9 no . . .
C(26) C(25) H(33) 107.9 no . . .
C(27) C(25) H(33) 108.0 no . . .
C(25) C(26) H(34) 109.3 no . . .
C(25) C(26) H(35) 109.4 no . . .
C(25) C(26) H(36) 109.8 no . . .
H(34) C(26) H(35) 109.5 no . . .
H(34) C(26) H(36) 109.5 no . . .
H(35) C(26) H(36) 109.5 no . . .
C(25) C(27) H(37) 109.1 no . . .
C(25) C(27) H(38) 109.4 no . . .
C(25) C(27) H(39) 109.9 no . . .
H(37) C(27) H(38) 109.5 no . . .
H(37) C(27) H(39) 109.5 no . . .
H(38) C(27) H(39) 109.5 no . . .
C(21) C(28) H(40) 107.5 no . . .
C(29) C(28) H(40) 107.7 no . . .
C(30) C(28) H(40) 107.5 no . . .
C(28) C(29) H(41) 109.7 no . . .
C(28) C(29) H(42) 109.5 no . . .
C(28) C(29) H(43) 109.2 no . . .
H(41) C(29) H(42) 109.5 no . . .
H(41) C(29) H(43) 109.5 no . . .
H(42) C(29) H(43) 109.5 no . . .
C(28) C(30) H(44) 109.2 no . . .
C(28) C(30) H(45) 109.6 no . . .
C(28) C(30) H(46) 109.7 no . . .
H(44) C(30) H(45) 109.5 no . . .
H(44) C(30) H(46) 109.5 no . . .
H(45) C(30) H(46) 109.5 no . . .

loop_
_geom_bond_atom_site_label_1
_geom_bond_atom_site_label_2
_geom_bond_distance
_geom_bond_publ_flag
_geom_bond_site_symmetry_1
_geom_bond_site_symmetry_2
Te(1) O(1) 1.801(2) yes . .
Te(1) O(2) 1.802(3) yes . .
Te(1) C(1) 2.127(4) yes . .
Te(1) C(16) 2.126(3) yes . .
C(1) C(2) 1.407(5) yes . .
C(1) C(6) 1.403(5) yes . .
C(2) C(3) 1.389(6) yes . .
C(2) C(7) 1.520(5) yes . .
C(3) C(4) 1.383(5) yes . .
C(4) C(5) 1.387(5) yes . .
C(4) C(10) 1.522(6) yes . .
C(5) C(6) 1.390(6) yes . .
C(6) C(13) 1.523(5) yes . .
C(7) C(8) 1.527(5) yes . .
C(7) C(9) 1.533(5) yes . .
C(10) C(11) 1.524(7) yes . .
C(10) C(12) 1.527(6) yes . .
C(13) C(14) 1.523(7) yes . .
C(13) C(15) 1.534(6) yes . .
C(16) C(17) 1.409(5) yes . .
C(16) C(21) 1.405(6) yes . .
C(17) C(18) 1.384(5) yes . .
C(17) C(22) 1.519(6) yes . .
C(18) C(19) 1.390(6) yes . .
C(19) C(20) 1.385(5) yes . .
C(19) C(25) 1.515(5) yes . .
C(20) C(21) 1.395(5) yes . .
C(21) C(28) 1.518(5) yes . .
C(22) C(23) 1.526(10) yes . .
C(22) C(24) 1.502(6) yes . .
C(25) C(26) 1.525(7) yes . .
C(25) C(27) 1.526(5) yes . .
C(28) C(29) 1.526(6) yes . .
C(28) C(30) 1.524(5) yes . .
O(3) H(47) 0.81(4) no . .
O(3) H(47) 0.81(4) no . 2_555
O(4) H(48) 0.73(7) no . .
O(4) H(48) 0.73(7) no . 2_555
C(3) H(1) 0.950 no . .
C(5) H(2) 0.950 no . .
C(7) H(3) 1.000 no . .
C(8) H(4) 0.980 no . .
C(8) H(5) 0.980 no . .
C(8) H(6) 0.980 no . .
C(9) H(7) 0.980 no . .
C(9) H(8) 0.980 no . .
C(9) H(9) 0.980 no . .
C(10) H(10) 1.000 no . .
C(11) H(11) 0.980 no . .
C(11) H(12) 0.980 no . .
C(11) H(13) 0.980 no . .
C(12) H(14) 0.980 no . .
C(12) H(15) 0.980 no . .
C(12) H(16) 0.980 no . .
C(13) H(17) 1.000 no . .
C(14) H(18) 0.980 no . .
C(14) H(19) 0.980 no . .
C(14) H(20) 0.980 no . .
C(15) H(21) 0.980 no . .
C(15) H(22) 0.980 no . .
C(15) H(23) 0.980 no . .
C(18) H(24) 0.950 no . .
C(20) H(25) 0.950 no . .
C(22) H(26) 1.000 no . .
C(23) H(27) 0.980 no . .
C(23) H(28) 0.980 no . .
C(23) H(29) 0.980 no . .
C(24) H(30) 0.980 no . .
C(24) H(31) 0.980 no . .
C(24) H(32) 0.980 no . .
C(25) H(33) 1.000 no . .
C(26) H(34) 0.980 no . .
C(26) H(35) 0.980 no . .
C(26) H(36) 0.980 no . .
C(27) H(37) 0.980 no . .
C(27) H(38) 0.980 no . .
C(27) H(39) 0.980 no . .
C(28) H(40) 1.000 no . .
C(29) H(41) 0.980 no . .
C(29) H(42) 0.980 no . .
C(29) H(43) 0.980 no . .
C(30) H(44) 0.980 no . .
C(30) H(45) 0.980 no . .
C(30) H(46) 0.980 no . .

loop_
_geom_hbond_atom_site_label_D
_geom_hbond_atom_site_label_H
_geom_hbond_atom_site_label_A
_geom_hbond_site_symmetry_D
_geom_hbond_site_symmetry_H
_geom_hbond_site_symmetry_A
_geom_hbond_distance_DA
_geom_hbond_distance_DH
_geom_hbond_distance_HA
_geom_hbond_angle_DHA
_geom_hbond_publ_flag
O(3) H(47) O(2) . . . 2.843(4) 0.81(4) 2.06(4) 165(5) no
O(4) H(48) O(1) . . 2_555 2.826(4) 0.73(7) 2.10(7) 179(6) no

loop_
_geom_torsion_atom_site_label_1
_geom_torsion_atom_site_label_2
_geom_torsion_atom_site_label_3
_geom_torsion_atom_site_label_4
_geom_torsion
_geom_torsion_publ_flag
_geom_torsion_site_symmetry_1
_geom_torsion_site_symmetry_2
_geom_torsion_site_symmetry_3
_geom_torsion_site_symmetry_4
O(1) Te(1) C(1) C(2) 173.0(2) ? . . . .
O(1) Te(1) C(1) C(6) -6.4(3) ? . . . .
O(1) Te(1) C(16) C(17) 114.8(3) ? . . . .
O(1) Te(1) C(16) C(21) -64.8(3) ? . . . .
O(2) Te(1) C(1) C(2) -64.6(3) ? . . . .
O(2) Te(1) C(1) C(6) 115.9(3) ? . . . .
O(2) Te(1) C(16) C(17) -7.8(3) ? . . . .
O(2) Te(1) C(16) C(21) 172.6(2) ? . . . .
C(1) Te(1) C(16) C(17) -123.9(3) ? . . . .
C(1) Te(1) C(16) C(21) 56.5(3) ? . . . .
C(16) Te(1) C(1) C(2) 57.2(3) ? . . . .
C(16) Te(1) C(1) C(6) -122.2(3) ? . . . .
Te(1) C(1) C(2) C(3) -178.5(3) ? . . . .
Te(1) C(1) C(2) C(7) 0.5(5) ? . . . .
Te(1) C(1) C(6) C(5) 178.4(3) ? . . . .
Te(1) C(1) C(6) C(13) -4.4(5) ? . . . .
C(2) C(1) C(6) C(5) -0.9(6) ? . . . .
C(2) C(1) C(6) C(13) 176.2(4) ? . . . .
C(6) C(1) C(2) C(3) 0.9(6) ? . . . .
C(6) C(1) C(2) C(7) 179.9(2) ? . . . .
C(1) C(2) C(3) C(4) -0.3(6) ? . . . .
C(1) C(2) C(7) C(8) -109.1(4) ? . . . .
C(1) C(2) C(7) C(9) 126.5(4) ? . . . .
C(3) C(2) C(7) C(8) 69.9(4) ? . . . .
C(3) C(2) C(7) C(9) -54.6(5) ? . . . .
C(7) C(2) C(3) C(4) -179.4(3) ? . . . .
C(2) C(3) C(4) C(5) -0.2(5) ? . . . .
C(2) C(3) C(4) C(10) -178.4(3) ? . . . .
C(3) C(4) C(5) C(6) 0.2(5) ? . . . .
C(3) C(4) C(10) C(11) -134.7(4) ? . . . .
C(3) C(4) C(10) C(12) 101.1(4) ? . . . .
C(5) C(4) C(10) C(11) 47.2(5) ? . . . .
C(5) C(4) C(10) C(12) -77.0(4) ? . . . .
C(10) C(4) C(5) C(6) 178.4(4) ? . . . .
C(4) C(5) C(6) C(1) 0.3(6) ? . . . .
C(4) C(5) C(6) C(13) -176.9(4) ? . . . .
C(1) C(6) C(13) C(14) -91.5(5) ? . . . .
C(1) C(6) C(13) C(15) 143.6(4) ? . . . .
C(5) C(6) C(13) C(14) 85.5(5) ? . . . .
C(5) C(6) C(13) C(15) -39.4(5) ? . . . .
Te(1) C(16) C(17) C(18) 179.0(2) ? . . . .
Te(1) C(16) C(17) C(22) -3.4(5) ? . . . .
Te(1) C(16) C(21) C(20) -179.3(2) ? . . . .
Te(1) C(16) C(21) C(28) -0.3(5) ? . . . .
C(17) C(16) C(21) C(20) 1.2(5) ? . . . .
C(17) C(16) C(21) C(28) -179.8(3) ? . . . .
C(21) C(16) C(17) C(18) -1.4(6) ? . . . .
C(21) C(16) C(17) C(22) 176.1(3) ? . . . .
C(16) C(17) C(18) C(19) 0.9(6) ? . . . .
C(16) C(17) C(22) C(23) -94.2(5) ? . . . .
C(16) C(17) C(22) C(24) 140.8(4) ? . . . .
C(18) C(17) C(22) C(23) 83.3(4) ? . . . .
C(18) C(17) C(22) C(24) -41.7(6) ? . . . .
C(22) C(17) C(18) C(19) -176.8(3) ? . . . .
C(17) C(18) C(19) C(20) -0.1(4) ? . . . .
C(17) C(18) C(19) C(25) 177.5(3) ? . . . .
C(18) C(19) C(20) C(21) -0.2(5) ? . . . .
C(18) C(19) C(25) C(26) -71.4(4) ? . . . .
C(18) C(19) C(25) C(27) 51.8(5) ? . . . .
C(20) C(19) C(25) C(26) 106.2(4) ? . . . .
C(20) C(19) C(25) C(27) -130.6(4) ? . . . .
C(25) C(19) C(20) C(21) -177.9(3) ? . . . .
C(19) C(20) C(21) C(16) -0.3(6) ? . . . .
C(19) C(20) C(21) C(28) -179.4(3) ? . . . .
C(16) C(21) C(28) C(29) -108.0(4) ? . . . .
C(16) C(21) C(28) C(30) 127.3(4) ? . . . .
C(20) C(21) C(28) C(29) 71.0(4) ? . . . .
C(20) C(21) C(28) C(30) -53.7(5) ? . . . .
